data_1544986
loop_
_publ_author_name
'Lee, Hyeong-Hwan'
'Park, In-Hyeok'
'Kim, Seulgi'
'Lee, Eunji'
'Ju, Huiyeong'
'Jung, Jong Hwa'
'Ikeda, Mari'
'Habata, Yoichi'
'Lee, Shim Sung'

_publ_section_title
;
 Anion exchange coupled with the reduction and dimerisation of a
 copper(ii) nitrate complex of tripyridyl dithioether via a
 single-crystal-to-single-crystal transformation
;
_journal_issue 4
_journal_name_full 'Chem. Sci.'
_journal_page_first 2592
_journal_paper_doi 10.1039/C6SC05341F
_journal_volume 8
_journal_year 2017
_chemical_formula_sum 'C36 H34 Cl4 Cu4 I4 N6 S4'
_chemical_formula_weight 1582.49
_chemical_name_systematic
; 
 ? 
;
_space_group_crystal_system monoclinic
_space_group_IT_number 15
_space_group_name_Hall '-C 2yc'
_space_group_name_H-M_alt 'C 1 2/c 1'
_symmetry_space_group_name_Hall '-C 2yc'
_symmetry_space_group_name_H-M 'C 1 2/c 1'
_atom_sites_solution_hydrogens geom
_audit_creation_method SHELXL-2013
_audit_update_record
;
2016-12-31 deposited with the CCDC.
2017-01-03 downloaded from the CCDC.
;
_cell_angle_alpha 90
_cell_angle_beta 90.9400(10)
_cell_angle_gamma 90
_cell_formula_units_Z 4
_cell_length_a 25.9718(6)
_cell_length_b 10.2757(2)
_cell_length_c 17.5936(4)
_cell_measurement_reflns_used 9971
_cell_measurement_temperature 173(2)
_cell_measurement_theta_max 28.31
_cell_measurement_theta_min 2.42
_cell_volume 4694.72(18)
_computing_cell_refinement 'Bruker SAINT'
_computing_data_collection 'Bruker APEX2'
_computing_data_reduction 'Bruker SAINT'
_computing_molecular_graphics 'SHELXL-97 (Sheldrick, 2008)'
_computing_publication_material 'SHELXL-97 (Sheldrick, 2008)'
_computing_structure_refinement 'SHELXL-2013 (Sheldrick, 2013)'
_computing_structure_solution 'SHELXS-97 (Sheldrick, 2008)'
_diffrn_ambient_temperature 173(2)
_diffrn_measured_fraction_theta_full 0.999
_diffrn_measured_fraction_theta_max 0.999
_diffrn_measurement_device_type 'Bruker APEX-II CCD'
_diffrn_measurement_method '\f and \w scans'
_diffrn_radiation_type MoK\a
_diffrn_radiation_wavelength 0.71073
_diffrn_reflns_av_R_equivalents 0.0340
_diffrn_reflns_av_unetI/netI 0.0275
_diffrn_reflns_Laue_measured_fraction_full 0.999
_diffrn_reflns_Laue_measured_fraction_max 0.999
_diffrn_reflns_limit_h_max 31
_diffrn_reflns_limit_h_min -32
_diffrn_reflns_limit_k_max 10
_diffrn_reflns_limit_k_min -12
_diffrn_reflns_limit_l_max 21
_diffrn_reflns_limit_l_min -20
_diffrn_reflns_number 19780
_diffrn_reflns_point_group_measured_fraction_full 0.999
_diffrn_reflns_point_group_measured_fraction_max 0.999
_diffrn_reflns_theta_full 25.242
_diffrn_reflns_theta_max 26.000
_diffrn_reflns_theta_min 1.568
_exptl_absorpt_coefficient_mu 4.859
_exptl_absorpt_correction_type multi-scan
_exptl_absorpt_process_details SADABS
_exptl_crystal_colour yellow
_exptl_crystal_density_diffrn 2.239
_exptl_crystal_description plate
_exptl_crystal_F_000 3008
_exptl_crystal_size_max 0.190
_exptl_crystal_size_mid 0.078
_exptl_crystal_size_min 0.041
_exptl_transmission_factor_max 0.8260
_exptl_transmission_factor_min 0.4590
_refine_diff_density_max 5.485
_refine_diff_density_min -2.690
_refine_diff_density_rms 0.206
_refine_ls_extinction_method none
_refine_ls_goodness_of_fit_ref 1.101
_refine_ls_hydrogen_treatment constr
_refine_ls_matrix_type full
_refine_ls_number_parameters 251
_refine_ls_number_reflns 4613
_refine_ls_number_restraints 26
_refine_ls_restrained_S_all 1.130
_refine_ls_R_factor_all 0.0508
_refine_ls_R_factor_gt 0.0464
_refine_ls_shift/su_max 0.001
_refine_ls_shift/su_mean 0.000
_refine_ls_structure_factor_coef Fsqd
_refine_ls_weighting_details 'w=1/[\s^2^(Fo^2^)+(0.0443P)^2^+133.2275P] where P=(Fo^2^+2Fc^2^)/3'
_refine_ls_weighting_scheme calc
_refine_ls_wR_factor_gt 0.1163
_refine_ls_wR_factor_ref 0.1194
_reflns_Friedel_coverage 0.000
_reflns_number_gt 4174
_reflns_number_total 4613
_reflns_threshold_expression 'I > 2\s(I)'
_cod_data_source_file c6sc05341f2.cif
_cod_data_source_block 1d
_cod_depositor_comments 'Adding full bibliography for 1544983--1544989.cif.'
_cod_database_code 1544986
_shelx_space_group_comment
; 
The symmetry employed for this shelxl refinement is uniquely defined 
by the following loop, which should always be used as a source of 
symmetry information in preference to the above space-group names. 
They are only intended as comments. 
;
_shelx_estimated_absorpt_t_min 0.459
_shelx_estimated_absorpt_t_max 0.826
_shelxl_version_number 2013-3

loop_
_space_group_symop_operation_xyz
'x, y, z'
'-x, y, -z+1/2'
'x+1/2, y+1/2, z'
'-x+1/2, y+1/2, -z+1/2'
'-x, -y, -z'
'x, -y, z-1/2'
'-x+1/2, -y+1/2, -z'
'x+1/2, -y+1/2, z-1/2'

loop_
_atom_site_label
_atom_site_type_symbol
_atom_site_fract_x
_atom_site_fract_y
_atom_site_fract_z
_atom_site_U_iso_or_equiv
_atom_site_adp_type
_atom_site_occupancy
_atom_site_site_symmetry_order
_atom_site_calc_flag
_atom_site_refinement_flags_posn
_atom_site_refinement_flags_adp
_atom_site_disorder_assembly
_atom_site_disorder_group
Cu1 Cu 0.78423(3) 1.36141(8) 0.97695(5) 0.0226(2) Uani 1 1 d . . . .
Cu2 Cu 0.66276(5) 1.34420(9) 1.08878(5) 0.0400(3) Uani 1 1 d . . . .
I2 I 0.68256(2) 1.34470(4) 0.94398(2) 0.01860(13) Uani 1 1 d . . . .
I1 I 0.83317(2) 1.37772(4) 0.84399(2) 0.02010(13) Uani 1 1 d . . . .
S1 S 0.75177(6) 1.42458(16) 1.15124(9) 0.0186(3) Uani 1 1 d . . . .
S2 S 0.55522(7) 1.3494(2) 1.04914(11) 0.0321(5) Uani 1 1 d . . . .
N1 N 0.7932(2) 1.5365(6) 1.0334(3) 0.0201(12) Uani 1 1 d . . . .
N2 N 0.6385(2) 1.5169(6) 1.1338(3) 0.0192(11) Uani 1 1 d . . . .
C1 C 0.8137(3) 1.6373(7) 0.9942(4) 0.0243(15) Uani 1 1 d . . . .
H1A H 0.8265 1.6208 0.9449 0.029 Uiso 1 1 calc R U . .
C2 C 0.8168(3) 1.7618(7) 1.0221(4) 0.0251(15) Uani 1 1 d . . . .
H2A H 0.8306 1.8298 0.9920 0.030 Uiso 1 1 calc R U . .
C3 C 0.7997(3) 1.7864(7) 1.0941(4) 0.0268(15) Uani 1 1 d . . . .
H3A H 0.8016 1.8718 1.1146 0.032 Uiso 1 1 calc R U . .
C4 C 0.7797(3) 1.6853(7) 1.1367(4) 0.0229(14) Uani 1 1 d . . . .
H4A H 0.7684 1.6997 1.1871 0.027 Uiso 1 1 calc R U . .
C5 C 0.7766(2) 1.5620(7) 1.1037(3) 0.0178(13) Uani 1 1 d . . . .
C6 C 0.7107(3) 1.4974(7) 1.2227(4) 0.0207(14) Uani 1 1 d . . . .
H6A H 0.6969 1.4275 1.2552 0.025 Uiso 1 1 calc R U . .
H6B H 0.7319 1.5555 1.2554 0.025 Uiso 1 1 calc R U . .
C7 C 0.6665(3) 1.5743(7) 1.1896(4) 0.0200(14) Uani 1 1 d . . . .
C8 C 0.6545(3) 1.6955(8) 1.2180(4) 0.0275(16) Uani 1 1 d . . . .
H8A H 0.6750 1.7336 1.2573 0.033 Uiso 1 1 calc R U . .
C9 C 0.6120(3) 1.7605(8) 1.1884(4) 0.0331(18) Uani 1 1 d . . . .
H9A H 0.6030 1.8442 1.2069 0.040 Uiso 1 1 calc R U . .
C10 C 0.5830(3) 1.7026(8) 1.1319(4) 0.0332(18) Uani 1 1 d . . . .
H10A H 0.5534 1.7453 1.1115 0.040 Uiso 1 1 calc R U . .
C11 C 0.5973(3) 1.5814(8) 1.1050(4) 0.0255(15) Uani 1 1 d . . . .
C12 C 0.5685(3) 1.5211(8) 1.0395(4) 0.0302(17) Uani 1 1 d . . . .
H12A H 0.5886 1.5345 0.9928 0.036 Uiso 1 1 calc R U . .
H12B H 0.5353 1.5677 1.0326 0.036 Uiso 1 1 calc R U . .
C13 C 0.50608(19) 1.3499(5) 1.1132(3) 0.0349(19) Uani 1 1 d G . . .
C14 C 0.48637(19) 1.4682(4) 1.1376(3) 0.0239(15) Uani 1 1 d G . . .
H14A H 0.5007 1.5475 1.1200 0.029 Uiso 1 1 calc R U . .
C15 C 0.4456(2) 1.4706(5) 1.1879(3) 0.041(2) Uani 1 1 d G . . .
H15A H 0.4322 1.5515 1.2046 0.049 Uiso 1 1 calc R U . .
C16 C 0.4246(2) 1.3547(6) 1.2137(3) 0.049(2) Uani 1 1 d G . . .
H16A H 0.3968 1.3563 1.2480 0.058 Uiso 1 1 calc R U . .
C17 C 0.4443(3) 1.2363(5) 1.1893(4) 0.084(4) Uani 1 1 d G U . .
H17A H 0.4300 1.1571 1.2069 0.100 Uiso 1 1 calc R U . .
N3 N 0.4851(3) 1.2340(4) 1.1390(4) 0.105(4) Uani 1 1 d G U . .
Cl1 Cl 0.5439(4) 0.9894(11) 1.0029(6) 0.247(5) Uani 1 1 d D U A 1
Cl2 Cl 0.5462(3) 1.1219(7) 0.8569(4) 0.177(3) Uani 1 1 d D U A 1
C1S C 0.5838(3) 1.0508(10) 0.9324(6) 0.060(3) Uani 1 1 d D . A 1
H1SA H 0.6052 0.9796 0.9119 0.072 Uiso 1 1 calc R U A 1
H1SB H 0.6071 1.1173 0.9547 0.072 Uiso 1 1 calc R U A 1

loop_
_atom_site_aniso_label
_atom_site_aniso_U_11
_atom_site_aniso_U_22
_atom_site_aniso_U_33
_atom_site_aniso_U_23
_atom_site_aniso_U_13
_atom_site_aniso_U_12
Cu1 0.0297(5) 0.0178(4) 0.0201(4) 0.0002(3) 0.0018(3) -0.0009(3)
Cu2 0.0830(9) 0.0204(5) 0.0165(4) -0.0009(4) 0.0001(5) 0.0082(5)
I2 0.0217(2) 0.0177(2) 0.0164(2) 0.00130(15) 0.00086(16) 0.00129(16)
I1 0.0240(2) 0.0183(2) 0.0180(2) 0.00105(16) 0.00190(16) -0.00198(16)
S1 0.0218(8) 0.0174(8) 0.0166(7) 0.0031(6) 0.0000(6) -0.0017(6)
S2 0.0200(9) 0.0496(13) 0.0268(9) -0.0135(8) 0.0015(7) 0.0005(8)
N1 0.025(3) 0.016(3) 0.020(3) 0.001(2) 0.003(2) -0.002(2)
N2 0.021(3) 0.023(3) 0.014(3) 0.000(2) 0.002(2) -0.003(2)
C1 0.032(4) 0.025(4) 0.017(3) 0.005(3) 0.006(3) 0.000(3)
C2 0.037(4) 0.021(4) 0.018(3) 0.004(3) 0.005(3) -0.007(3)
C3 0.035(4) 0.020(4) 0.025(4) -0.003(3) 0.000(3) -0.006(3)
C4 0.032(4) 0.024(4) 0.013(3) -0.001(3) -0.001(3) -0.007(3)
C5 0.020(3) 0.020(3) 0.014(3) 0.003(3) -0.004(2) -0.003(3)
C6 0.024(3) 0.025(4) 0.013(3) 0.000(3) -0.001(2) -0.004(3)
C7 0.024(3) 0.021(3) 0.015(3) 0.002(3) 0.004(2) -0.003(3)
C8 0.036(4) 0.025(4) 0.022(3) -0.006(3) 0.004(3) -0.004(3)
C9 0.042(4) 0.026(4) 0.031(4) -0.001(3) 0.010(3) 0.006(3)
C10 0.031(4) 0.037(5) 0.032(4) 0.005(3) 0.008(3) 0.014(3)
C11 0.022(3) 0.037(4) 0.018(3) 0.005(3) 0.006(3) 0.000(3)
C12 0.021(3) 0.046(5) 0.024(4) -0.002(3) -0.001(3) 0.005(3)
C13 0.027(4) 0.050(5) 0.028(4) -0.011(4) 0.002(3) -0.008(4)
C14 0.021(3) 0.030(4) 0.020(3) -0.001(3) 0.007(3) 0.008(3)
C15 0.036(4) 0.058(6) 0.029(4) -0.001(4) 0.009(3) 0.012(4)
C16 0.041(5) 0.064(7) 0.041(5) -0.017(5) 0.020(4) -0.009(5)
C17 0.085(5) 0.078(5) 0.089(5) -0.006(4) 0.033(4) -0.010(4)
N3 0.105(6) 0.099(6) 0.111(6) -0.006(4) 0.029(4) -0.008(4)
Cl1 0.250(6) 0.245(6) 0.245(6) -0.005(4) -0.004(4) -0.002(5)
Cl2 0.188(6) 0.133(4) 0.215(6) 0.046(4) 0.103(5) 0.044(4)
C1S 0.045(5) 0.031(5) 0.104(9) 0.015(5) -0.039(6) -0.012(4)

loop_
_atom_type_symbol
_atom_type_description
_atom_type_scat_dispersion_real
_atom_type_scat_dispersion_imag
_atom_type_scat_source
C C 0.0033 0.0016 'International Tables Vol C Tables 4.2.6.8 and 6.1.1.4'
H H 0.0000 0.0000 'International Tables Vol C Tables 4.2.6.8 and 6.1.1.4'
N N 0.0061 0.0033 'International Tables Vol C Tables 4.2.6.8 and 6.1.1.4'
Cu Cu 0.3201 1.2651 'International Tables Vol C Tables 4.2.6.8 and 6.1.1.4'
I I -0.4742 1.8119 'International Tables Vol C Tables 4.2.6.8 and 6.1.1.4'
S S 0.1246 0.1234 'International Tables Vol C Tables 4.2.6.8 and 6.1.1.4'
Cl Cl 0.1484 0.1585 'International Tables Vol C Tables 4.2.6.8 and 6.1.1.4'

loop_
_geom_angle_atom_site_label_1
_geom_angle_atom_site_label_2
_geom_angle_atom_site_label_3
_geom_angle
_geom_angle_site_symmetry_1
_geom_angle_site_symmetry_3
N1 Cu1 I2 114.05(16) . 7_677
N1 Cu1 I1 108.23(16) . .
I2 Cu1 I1 110.49(3) 7_677 .
N1 Cu1 I2 105.13(16) . .
I2 Cu1 I2 111.59(3) 7_677 .
I1 Cu1 I2 106.98(3) . .
N1 Cu1 Cu2 143.87(17) . 7_677
I2 Cu1 Cu2 57.08(3) 7_677 7_677
I1 Cu1 Cu2 56.03(3) . 7_677
I2 Cu1 Cu2 110.56(4) . 7_677
N1 Cu1 Cu1 126.43(16) . 7_677
I2 Cu1 Cu1 56.27(3) 7_677 7_677
I1 Cu1 Cu1 124.80(5) . 7_677
I2 Cu1 Cu1 55.32(3) . 7_677
Cu2 Cu1 Cu1 80.41(4) 7_677 7_677
N2 Cu2 I1 127.01(16) . 7_677
N2 Cu2 I2 116.30(16) . .
I1 Cu2 I2 116.37(4) 7_677 .
N2 Cu2 S1 80.97(16) . .
I1 Cu2 S1 93.22(5) 7_677 .
I2 Cu2 S1 102.58(6) . .
N2 Cu2 Cu1 167.49(17) . 7_677
I1 Cu2 Cu1 60.06(3) 7_677 7_677
I2 Cu2 Cu1 59.25(3) . 7_677
S1 Cu2 Cu1 88.57(6) . 7_677
Cu2 I2 Cu1 63.67(3) . 7_677
Cu2 I2 Cu1 89.90(4) . .
Cu1 I2 Cu1 68.41(3) 7_677 .
Cu2 I1 Cu1 63.92(3) 7_677 .
C5 S1 C6 102.7(3) . .
C5 S1 Cu2 111.8(2) . .
C6 S1 Cu2 84.2(2) . .
C13 S2 C12 101.7(3) . .
C5 N1 C1 116.9(6) . .
C5 N1 Cu1 125.2(5) . .
C1 N1 Cu1 117.6(5) . .
C7 N2 C11 118.2(6) . .
C7 N2 Cu2 119.7(5) . .
C11 N2 Cu2 121.9(5) . .
N1 C1 C2 123.5(6) . .
C1 C2 C3 118.9(7) . .
C2 C3 C4 119.4(7) . .
C3 C4 C5 118.4(6) . .
N1 C5 C4 122.9(6) . .
N1 C5 S1 113.9(5) . .
C4 C5 S1 123.2(5) . .
C7 C6 S1 113.7(4) . .
N2 C7 C8 122.5(7) . .
N2 C7 C6 116.8(6) . .
C8 C7 C6 120.6(6) . .
C7 C8 C9 118.9(7) . .
C10 C9 C8 119.2(7) . .
C9 C10 C11 119.4(7) . .
N2 C11 C10 121.9(7) . .
N2 C11 C12 117.9(7) . .
C10 C11 C12 120.1(7) . .
C11 C12 S2 115.2(6) . .
C14 C13 N3 120.0 . .
C14 C13 S2 119.2(3) . .
N3 C13 S2 120.8(3) . .
C15 C14 C13 120.0 . .
C14 C15 C16 120.0 . .
C15 C16 C17 120.0 . .
N3 C17 C16 120.0 . .
C17 N3 C13 120.0 . .
C1S Cl1 Cl1 122.3(9) . 5_677
Cl1 C1S Cl2 110.6(6) . .

loop_
_geom_bond_atom_site_label_1
_geom_bond_atom_site_label_2
_geom_bond_distance
_geom_bond_site_symmetry_2
Cu1 N1 2.066(6) .
Cu1 I2 2.6692(10) 7_677
Cu1 I1 2.6857(9) .
Cu1 I2 2.6997(10) .
Cu1 Cu2 2.7836(14) 7_677
Cu1 Cu1 3.0183(17) 7_677
Cu2 N2 2.047(6) .
Cu2 I1 2.5703(11) 7_677
Cu2 I2 2.6072(10) .
Cu2 S1 2.674(2) .
Cu2 Cu1 2.7837(14) 7_677
I2 Cu1 2.6693(9) 7_677
I1 Cu2 2.5703(11) 7_677
S1 C5 1.768(7) .
S1 C6 1.822(7) .
S2 C13 1.716(4) .
S2 C12 1.806(9) .
N1 C5 1.344(8) .
N1 C1 1.357(9) .
N2 C7 1.349(9) .
N2 C11 1.350(9) .
C1 C2 1.371(10) .
C2 C3 1.374(10) .
C3 C4 1.386(10) .
C4 C5 1.396(10) .
C6 C7 1.503(10) .
C7 C8 1.379(10) .
C8 C9 1.385(11) .
C9 C10 1.372(12) .
C10 C11 1.385(11) .
C11 C12 1.498(10) .
C13 C14 1.3900 .
C13 N3 1.3900 .
C14 C15 1.3900 .
C15 C16 1.3900 .
C16 C17 1.3900 .
C17 N3 1.3900 .
Cl1 C1S 1.748(9) .
Cl1 Cl1 2.29(2) 5_677
Cl2 C1S 1.790(8) .
